data_2214305
loop_
_publ_author_name
'Zachara, Janusz'
'Madura, Izabela D.'
'Berna\'s, Urszula'
'Synoradzki, Ludwik'

_publ_section_title
;
 The <i>O</i>,<i>O</i>'-diacetyl (<i>R</i>,<i>R</i>)-hydrogentartrate
 ester of (<i>R</i>)-pantolactone monohydrate
;
_journal_coeditor_code LH2408
_journal_issue 7
_journal_name_full 'Acta Crystallographica Section E'
_journal_page_first o3210
_journal_page_last o3210
_journal_paper_doi 10.1107/S1600536807027328
_journal_volume 63
_journal_year 2007
_chemical_formula_iupac 'C14 H18 O10, H2 O'
_chemical_formula_moiety 'C14 H18 O10, H2 O'
_chemical_formula_sum 'C14 H20 O11'
_chemical_formula_weight 364.30
_chemical_melting_point 188.0
_chemical_name_common
;
(R)-pantolactone-O,O'-diacetyl-(R,R)-hydrogentartrate monohydrate
O,O'-diacetyl-(R,R)-hydrogentartrate-(R)-3,3-dimethylbutyrolakton-2-yl
monohydrate
O,O'-diacetyl-(R,R)-hydrogentartrate ester of (R)-pantolactone
monohydrate
;
_chemical_name_systematic
;
(1R,2R)-1-carboxy-2-[(3R)-4,4-dimethyl-2-oxotetrahydrofuran-3-
yloxycarbonyl]ethane-1,2-diyl diacetate monohydrate
;
_space_group_IT_number 19
_symmetry_cell_setting orthorhombic
_symmetry_space_group_name_Hall 'P 2ac 2ab'
_symmetry_space_group_name_H-M 'P 21 21 21'
_atom_sites_solution_hydrogens geom
_atom_sites_solution_primary direct
_atom_sites_solution_secondary difmap
_audit_creation_method SHELXL-97
_cell_angle_alpha 90.00
_cell_angle_beta 90.00
_cell_angle_gamma 90.00
_cell_formula_units_Z 4
_cell_length_a 8.2882(15)
_cell_length_b 12.905(3)
_cell_length_c 16.544(4)
_cell_measurement_reflns_used 32
_cell_measurement_temperature 293(2)
_cell_measurement_theta_max 33
_cell_measurement_theta_min 14
_cell_volume 1769.5(7)
_computing_cell_refinement 'P3/P4-PC Software'
_computing_data_collection 'P3/P4-PC Software (Siemens, 1991)'
_computing_data_reduction 'XDISK (Siemens, 1991)'
_computing_molecular_graphics 'ORTEPIII (Burnett & Johnson, 1996)'
_computing_publication_material
;
SHELXL97 and PLATON (Spek, 2003)
;
_computing_structure_refinement 'SHELXL97 (Sheldrick, 1997)'
_computing_structure_solution 'SHELXS97 (Sheldrick, 1990)'
_diffrn_ambient_temperature 293(2)
_diffrn_measured_fraction_theta_full 0.997
_diffrn_measured_fraction_theta_max 0.997
_diffrn_measurement_device_type 'Siemens P3'
_diffrn_measurement_method 'profile data from \w--2\q'
_diffrn_radiation_monochromator graphite
_diffrn_radiation_source 'fine-focus sealed tube'
_diffrn_radiation_type MoK\a
_diffrn_radiation_wavelength 0.71073
_diffrn_reflns_av_R_equivalents 0.0203
_diffrn_reflns_av_sigmaI/netI 0.0189
_diffrn_reflns_limit_h_max 9
_diffrn_reflns_limit_h_min -9
_diffrn_reflns_limit_k_max 15
_diffrn_reflns_limit_k_min -15
_diffrn_reflns_limit_l_max 19
_diffrn_reflns_limit_l_min -19
_diffrn_reflns_number 4027
_diffrn_reflns_theta_full 25.07
_diffrn_reflns_theta_max 25.07
_diffrn_reflns_theta_min 2.46
_diffrn_standards_decay_% 4.56
_diffrn_standards_interval_count 70
_diffrn_standards_number 2
_exptl_absorpt_coefficient_mu 0.120
_exptl_absorpt_correction_type none
_exptl_crystal_colour white
_exptl_crystal_density_diffrn 1.367
_exptl_crystal_density_method 'not measured'
_exptl_crystal_description prism
_exptl_crystal_F_000 768
_exptl_crystal_size_max 0.55
_exptl_crystal_size_mid 0.50
_exptl_crystal_size_min 0.40
_refine_diff_density_max 0.118
_refine_diff_density_min -0.117
_refine_ls_extinction_method none
_refine_ls_goodness_of_fit_ref 1.061
_refine_ls_hydrogen_treatment mixed
_refine_ls_matrix_type full
_refine_ls_number_parameters 233
_refine_ls_number_reflns 1804
_refine_ls_number_restraints 0
_refine_ls_restrained_S_all 1.061
_refine_ls_R_factor_all 0.0361
_refine_ls_R_factor_gt 0.0310
_refine_ls_shift/su_max 0.000
_refine_ls_shift/su_mean 0.000
_refine_ls_structure_factor_coef Fsqd
_refine_ls_weighting_details 'calc w=1/[\s^2^(Fo^2^)+(0.0494P)^2^+0.1825P] where P=(Fo^2^+2Fc^2^)/3'
_refine_ls_weighting_scheme calc
_refine_ls_wR_factor_gt 0.0818
_refine_ls_wR_factor_ref 0.0846
_reflns_number_gt 1602
_reflns_number_total 1804
_reflns_threshold_expression I>2\s(I)
_cod_data_source_file lh2408.cif
_cod_data_source_block I
_cod_depositor_comments
;
The following automatic conversions were performed:
'_geom_hbond_publ_flag' value 'YES' changed to 'yes' according to
'/home/saulius/struct/CIF-dictionaries/cif_core.dic' dictionary named
'cif_core.dic' version 2.4.1 from 2010-06-29 (7
times).

'_geom_hbond_publ_flag' value 'NO' changed to 'no' according to
'/home/saulius/struct/CIF-dictionaries/cif_core.dic' dictionary named
'cif_core.dic' version 2.4.1 from 2010-06-29 (2 times).

Automatic conversion script
Id: cif_fix_enum 1527 2010-12-29 10:47:43Z saulius 

The following automatic conversions were performed:

'_geom_hbond_publ_flag' value 'YES' changed to 'yes' according to
/home/saulius/struct/CIF-dictionaries/cif_core.dic dictionary named
'cif_core.dic' version 2.4.1 from 2010-06-29 (7
times).

'_geom_hbond_publ_flag' value 'NO' changed to 'no' according
to /home/saulius/struct/CIF-dictionaries/cif_core.dic dictionary
named 'cif_core.dic' version 2.4.1 from 2010-06-29 (2 times).

Automatic conversion script
Id: cif_fix_values 1715 2011-07-08 13:25:40Z adriana 
;
_cod_database_code 2214305
_cod_database_fobs_code 2214305

loop_
_symmetry_equiv_pos_as_xyz
'x, y, z'
'-x+1/2, -y, z+1/2'
'-x, y+1/2, -z+1/2'
'x+1/2, -y+1/2, -z'

loop_
_atom_site_type_symbol
_atom_site_label
_atom_site_fract_x
_atom_site_fract_y
_atom_site_fract_z
_atom_site_U_iso_or_equiv
_atom_site_adp_type
_atom_site_calc_flag
_atom_site_refinement_flags
_atom_site_occupancy
O O1 0.4135(2) 0.40210(19) 0.64862(11) 0.0635(5) Uani d . 1
H H1 0.392(5) 0.401(3) 0.701(2) 0.095 Uiso d . 1
O O2 0.6718(2) 0.41764(18) 0.68431(11) 0.0653(6) Uani d . 1
O O3 0.5667(2) 0.41482(12) 0.37263(9) 0.0460(4) Uani d . 1
O O4 0.5964(3) 0.58696(13) 0.38505(10) 0.0582(5) Uani d . 1
O O5 0.9050(3) 0.4119(3) 0.33816(14) 0.0983(9) Uani d . 1
O O6 0.8368(3) 0.3414(2) 0.22103(13) 0.0846(7) Uani d . 1
O O7 0.76978(18) 0.44152(11) 0.53189(9) 0.0399(4) Uani d . 1
O O8 0.8423(2) 0.27519(13) 0.52033(13) 0.0653(6) Uani d . 1
O O9 0.50341(18) 0.58436(12) 0.53907(9) 0.0404(4) Uani d . 1
O O10 0.2776(2) 0.62970(15) 0.47394(13) 0.0634(5) Uani d . 1
O O11 0.3488(4) 0.4401(3) 0.80616(14) 0.1023(9) Uani d G 1
H H11A 0.4256 0.4772 0.8179 0.153 Uiso d G 1
H H11B 0.3130 0.4199 0.8496 0.153 Uiso d G 1
C C1 0.5697(3) 0.41106(19) 0.63381(14) 0.0446(5) Uani d . 1
C C2 0.6042(3) 0.41135(17) 0.54372(13) 0.0364(5) Uani d . 1
H H2 0.5877 0.3415 0.5220 0.044 Uiso calc R 1
C C3 0.4996(3) 0.48740(17) 0.49778(12) 0.0364(5) Uani d . 1
H H3 0.3884 0.4616 0.4960 0.044 Uiso calc R 1
C C4 0.5606(3) 0.50471(17) 0.41201(12) 0.0384(5) Uani d . 1
C C5 0.6269(3) 0.4182(2) 0.29114(13) 0.0476(6) Uani d . 1
H H5 0.6096 0.4874 0.2683 0.057 Uiso calc R 1
C C6 0.8043(4) 0.3918(3) 0.28876(17) 0.0673(8) Uani d . 1
C C7 0.6883(4) 0.3302(3) 0.17520(16) 0.0718(9) Uani d . 1
H H7A 0.6856 0.2638 0.1478 0.086 Uiso calc R 1
H H7B 0.6790 0.3848 0.1352 0.086 Uiso calc R 1
C C8 0.5516(4) 0.3378(2) 0.23704(14) 0.0548(7) Uani d . 1
C C9 0.3956(6) 0.3711(4) 0.1981(2) 0.1072(15) Uani d . 1
H H9A 0.3100 0.3677 0.2371 0.161 Uiso calc R 1
H H9B 0.3714 0.3258 0.1536 0.161 Uiso calc R 1
H H9C 0.4059 0.4409 0.1787 0.161 Uiso calc R 1
C C10 0.5331(5) 0.2352(2) 0.28152(18) 0.0862(11) Uani d . 1
H H10A 0.6341 0.2166 0.3059 0.129 Uiso calc R 1
H H10B 0.5013 0.1823 0.2440 0.129 Uiso calc R 1
H H10C 0.4523 0.2421 0.3227 0.129 Uiso calc R 1
C C11 0.8788(3) 0.36404(18) 0.52200(14) 0.0419(5) Uani d . 1
C C12 1.0441(3) 0.4065(2) 0.51447(17) 0.0555(7) Uani d . 1
H H12A 1.0946 0.4077 0.5667 0.083 Uiso calc PR 0.67(3)
H H12B 1.0389 0.4758 0.4934 0.083 Uiso calc PR 0.67(3)
H H12C 1.1060 0.3638 0.4785 0.083 Uiso calc PR 0.67(3)
H H12D 1.0650 0.4238 0.4590 0.083 Uiso calc PR 0.33(3)
H H12E 1.1208 0.3557 0.5323 0.083 Uiso calc PR 0.33(3)
H H12F 1.0537 0.4677 0.5472 0.083 Uiso calc PR 0.33(3)
C C13 0.3856(3) 0.65216(17) 0.51929(14) 0.0427(5) Uani d . 1
C C14 0.4109(3) 0.75371(19) 0.55937(18) 0.0589(7) Uani d . 1
H H14A 0.5034 0.7873 0.5363 0.088 Uiso calc R 1
H H14B 0.4282 0.7432 0.6162 0.088 Uiso calc R 1
H H14C 0.3173 0.7964 0.5516 0.088 Uiso calc R 1

loop_
_atom_site_aniso_label
_atom_site_aniso_U_11
_atom_site_aniso_U_22
_atom_site_aniso_U_33
_atom_site_aniso_U_12
_atom_site_aniso_U_13
_atom_site_aniso_U_23
O1 0.0497(11) 0.0973(15) 0.0434(9) -0.0147(11) 0.0049(9) 0.0030(10)
O2 0.0589(12) 0.0909(15) 0.0461(9) 0.0041(12) -0.0129(9) 0.0006(10)
O3 0.0657(11) 0.0397(8) 0.0327(7) -0.0110(9) 0.0054(8) -0.0023(6)
O4 0.0827(14) 0.0424(9) 0.0493(9) -0.0128(10) 0.0104(10) -0.0008(8)
O5 0.0701(15) 0.159(3) 0.0659(13) -0.0302(18) -0.0102(13) 0.0110(16)
O6 0.0761(15) 0.1177(19) 0.0598(12) 0.0158(15) 0.0146(12) -0.0072(13)
O7 0.0303(8) 0.0379(8) 0.0514(9) -0.0011(6) -0.0028(7) -0.0017(7)
O8 0.0502(11) 0.0432(11) 0.1025(16) 0.0062(9) -0.0019(11) -0.0060(10)
O9 0.0376(8) 0.0413(8) 0.0424(7) 0.0072(7) -0.0048(7) -0.0069(7)
O10 0.0451(10) 0.0586(11) 0.0865(13) 0.0046(9) -0.0213(11) 0.0036(10)
O11 0.117(2) 0.127(2) 0.0637(12) -0.0471(19) 0.0178(15) 0.0035(15)
C1 0.0461(14) 0.0449(12) 0.0428(12) 0.0013(12) -0.0038(11) 0.0018(11)
C2 0.0310(11) 0.0367(11) 0.0417(11) -0.0029(10) -0.0015(9) -0.0021(9)
C3 0.0309(10) 0.0401(11) 0.0383(10) -0.0035(9) -0.0018(9) -0.0042(9)
C4 0.0355(11) 0.0399(11) 0.0398(11) -0.0046(10) -0.0034(10) -0.0025(10)
C5 0.0653(16) 0.0445(12) 0.0329(10) -0.0063(13) 0.0026(11) -0.0021(10)
C6 0.0679(19) 0.086(2) 0.0478(14) -0.0114(17) 0.0068(16) 0.0052(15)
C7 0.108(3) 0.0647(17) 0.0428(13) -0.006(2) 0.0108(17) -0.0094(13)
C8 0.0709(18) 0.0555(15) 0.0378(12) -0.0095(15) -0.0063(12) -0.0072(11)
C9 0.091(3) 0.153(4) 0.077(2) 0.004(3) -0.029(2) -0.021(3)
C10 0.137(3) 0.0586(17) 0.0628(16) -0.031(2) 0.010(2) -0.0091(14)
C11 0.0377(12) 0.0428(13) 0.0453(12) 0.0049(10) -0.0046(11) -0.0021(10)
C12 0.0350(12) 0.0644(16) 0.0670(16) 0.0032(12) -0.0037(12) -0.0018(14)
C13 0.0333(11) 0.0451(12) 0.0496(12) 0.0016(10) 0.0043(11) 0.0047(10)
C14 0.0467(14) 0.0466(13) 0.0835(18) 0.0071(12) 0.0075(14) -0.0053(13)

loop_
_atom_type_symbol
_atom_type_description
_atom_type_scat_dispersion_real
_atom_type_scat_dispersion_imag
_atom_type_scat_source
C C 0.0033 0.0000 'International Tables Vol C Tables 4.2.6.8 and 6.1.1.4'
H H 0.0000 0.0000 'International Tables Vol C Tables 4.2.6.8 and 6.1.1.4'
O O 0.0106 0.0000 'International Tables Vol C Tables 4.2.6.8 and 6.1.1.4'

loop_
_geom_angle_atom_site_label_1
_geom_angle_atom_site_label_2
_geom_angle_atom_site_label_3
_geom_angle
C1 O1 H1 112(3)
C4 O3 C5 116.45(18)
C6 O6 C7 108.5(2)
C11 O7 C2 116.83(17)
C13 O9 C3 115.85(17)
H11A O11 H11B 105.0
O2 C1 O1 124.8(2)
O2 C1 C2 123.7(2)
O1 C1 C2 111.5(2)
O7 C2 C3 107.61(17)
O7 C2 C1 108.28(18)
C3 C2 C1 112.75(19)
O7 C2 H2 109.4
C3 C2 H2 109.4
C1 C2 H2 109.4
O9 C3 C2 108.38(16)
O9 C3 C4 108.06(18)
C2 C3 C4 111.86(18)
O9 C3 H3 109.5
C2 C3 H3 109.5
C4 C3 H3 109.5
O4 C4 O3 125.79(19)
O4 C4 C3 124.3(2)
O3 C4 C3 109.91(19)
O3 C5 C8 113.1(2)
O3 C5 C6 110.8(2)
C8 C5 C6 103.4(2)
O3 C5 H5 109.8
C8 C5 H5 109.8
C6 C5 H5 109.8
O5 C6 O6 122.9(3)
O5 C6 C5 127.8(3)
O6 C6 C5 109.4(3)
O6 C7 C8 105.8(2)
O6 C7 H7A 110.6
C8 C7 H7A 110.6
O6 C7 H7B 110.6
C8 C7 H7B 110.6
H7A C7 H7B 108.7
C5 C8 C9 114.4(3)
C5 C8 C10 110.7(2)
C9 C8 C10 111.6(3)
C5 C8 C7 97.7(2)
C9 C8 C7 111.6(3)
C10 C8 C7 110.0(3)
C8 C9 H9A 109.5
C8 C9 H9B 109.5
H9A C9 H9B 109.5
C8 C9 H9C 109.5
H9A C9 H9C 109.5
H9B C9 H9C 109.5
C8 C10 H10A 109.5
C8 C10 H10B 109.5
H10A C10 H10B 109.5
C8 C10 H10C 109.5
H10A C10 H10C 109.5
H10B C10 H10C 109.5
O8 C11 O7 123.1(2)
O8 C11 C12 126.3(2)
O7 C11 C12 110.7(2)
C11 C12 H12A 109.5
C11 C12 H12B 109.5
H12A C12 H12B 109.5
C11 C12 H12C 109.5
H12A C12 H12C 109.5
H12B C12 H12C 109.5
C11 C12 H12D 109.5
H12A C12 H12D 141.1
H12B C12 H12D 56.3
H12C C12 H12D 56.3
C11 C12 H12E 109.5
H12A C12 H12E 56.3
H12B C12 H12E 141.1
H12C C12 H12E 56.3
H12D C12 H12E 109.5
C11 C12 H12F 109.5
H12A C12 H12F 56.3
H12B C12 H12F 56.3
H12C C12 H12F 141.1
H12D C12 H12F 109.5
H12E C12 H12F 109.5
O10 C13 O9 122.2(2)
O10 C13 C14 126.6(2)
O9 C13 C14 111.2(2)
C13 C14 H14A 109.5
C13 C14 H14B 109.5
H14A C14 H14B 109.5
C13 C14 H14C 109.5
H14A C14 H14C 109.5
H14B C14 H14C 109.5

loop_
_geom_bond_atom_site_label_1
_geom_bond_atom_site_label_2
_geom_bond_distance
O1 C1 1.323(3)
O1 H1 0.88(4)
O2 C1 1.192(3)
O3 C4 1.332(3)
O3 C5 1.438(3)
O4 C4 1.189(3)
O5 C6 1.197(4)
O6 C6 1.323(4)
O6 C7 1.453(4)
O7 C11 1.357(3)
O7 C2 1.440(3)
O8 C11 1.186(3)
O9 C13 1.351(3)
O9 C3 1.426(3)
O10 C13 1.204(3)
O11 H11A 0.8200
O11 H11B 0.8200
C1 C2 1.518(3)
C2 C3 1.514(3)
C2 H2 0.9800
C3 C4 1.523(3)
C3 H3 0.9800
C5 C8 1.505(3)
C5 C6 1.510(4)
C5 H5 0.9800
C7 C8 1.530(4)
C7 H7A 0.9700
C7 H7B 0.9700
C8 C9 1.507(5)
C8 C10 1.522(4)
C9 H9A 0.9600
C9 H9B 0.9600
C9 H9C 0.9600
C10 H10A 0.9600
C10 H10B 0.9600
C10 H10C 0.9600
C11 C12 1.481(4)
C12 H12A 0.9600
C12 H12B 0.9600
C12 H12C 0.9600
C12 H12D 0.9600
C12 H12E 0.9600
C12 H12F 0.9600
C13 C14 1.484(3)
C14 H14A 0.9600
C14 H14B 0.9600
C14 H14C 0.9600

loop_
_geom_hbond_atom_site_label_D
_geom_hbond_atom_site_label_H
_geom_hbond_atom_site_label_A
_geom_hbond_site_symmetry_A
_geom_hbond_distance_DH
_geom_hbond_distance_HA
_geom_hbond_distance_DA
_geom_hbond_angle_DHA
_geom_hbond_publ_flag
O1 H1 O11 1_555 0.89(3) 1.85(3) 2.706(3) 163(4) yes
O11 H11A O5 2_665 0.82 2.03 2.845(5) 171 yes
O11 H11B O10 2_565 0.82 2.28 3.101(3) 177 yes
C2 H2 O8 1_555 0.98 2.28 2.671(3) 103 no
C5 H5 O4 1_555 0.98 2.32 2.687(3) 101 no
C5 H5 O2 2_664 0.98 2.59 3.224(3) 122 yes
C10 H10B O4 3_645 0.96 2.59 3.522(4) 163 yes
C14 H14A O10 4_566 0.96 2.52 3.436(3) 160 yes
C14 H14C O4 4_466 0.96 2.59 3.445(3) 148 yes

loop_
_geom_torsion_atom_site_label_1
_geom_torsion_atom_site_label_2
_geom_torsion_atom_site_label_3
_geom_torsion_atom_site_label_4
_geom_torsion
C11 O7 C2 C3 -141.06(18)
C11 O7 C2 C1 96.8(2)
O2 C1 C2 O7 -11.5(3)
O1 C1 C2 O7 168.8(2)
O2 C1 C2 C3 -130.4(3)
O1 C1 C2 C3 49.9(3)
C13 O9 C3 C2 -163.21(17)
C13 O9 C3 C4 75.4(2)
O7 C2 C3 O9 -71.4(2)
C1 C2 C3 O9 48.0(2)
O7 C2 C3 C4 47.7(2)
C1 C2 C3 C4 167.00(19)
C5 O3 C4 O4 2.1(4)
C5 O3 C4 C3 -178.22(19)
O9 C3 C4 O4 -3.5(3)
C2 C3 C4 O4 -122.7(3)
O9 C3 C4 O3 176.85(18)
C2 C3 C4 O3 57.6(2)
C4 O3 C5 C8 -148.3(2)
C4 O3 C5 C6 96.0(3)
C7 O6 C6 O5 -180.0(3)
C7 O6 C6 C5 -0.4(3)
O3 C5 C6 O5 -34.4(5)
C8 C5 C6 O5 -155.9(3)
O3 C5 C6 O6 146.1(2)
C8 C5 C6 O6 24.6(3)
C6 O6 C7 C8 -23.7(3)
O3 C5 C8 C9 86.5(3)
C6 C5 C8 C9 -153.5(3)
O3 C5 C8 C10 -40.6(4)
C6 C5 C8 C10 79.4(3)
O3 C5 C8 C7 -155.5(2)
C6 C5 C8 C7 -35.5(3)
O6 C7 C8 C5 36.5(3)
O6 C7 C8 C9 156.7(3)
O6 C7 C8 C10 -78.9(3)
C2 O7 C11 O8 2.4(3)
C2 O7 C11 C12 -177.3(2)
C3 O9 C13 O10 5.0(3)
C3 O9 C13 C14 -174.20(19)
